data_7714875
loop_
_publ_author_name
'Besmer, Manuel Luca'
'Schwitter, Flurina'
'Battistin, Federica'
'Braband, Henrik'
'Fox, Thomas'
'Spingler, Bernhard'
'Alberto, Roger'

_publ_section_title
;
 Induced <i>fac</i>-<i>mer</i> rearrangements in
 {M(CO)<sub>3</sub>}<sup>+</sup> complexes (M = Re, <sup>99(m)</sup>Tc) by
 a PNP ligand.
;
_journal_issue 4
_journal_name_full 'Dalton transactions (Cambridge, England : 2003)'
_journal_page_first 1434
_journal_page_last 1438
_journal_paper_doi 10.1039/d3dt03992g
_journal_volume 53
_journal_year 2024
_chemical_formula_moiety 'C18 H11 Cl N3 O3 Tc'
_chemical_formula_sum 'C18 H11 Cl N3 O3 Tc'
_chemical_formula_weight 450.75
_chemical_name_common '[Tc(CO)3Cl(terPy)]'
_space_group_crystal_system monoclinic
_space_group_IT_number 15
_space_group_name_Hall '-I 2ya'
_space_group_name_H-M_alt 'I 1 2/a 1'
_atom_sites_solution_hydrogens geom
_atom_sites_solution_primary dual
_audit_creation_date 2023-10-06
_audit_creation_method
;
Olex2 1.3
(compiled 2020.11.12 svn.r5f609507 for OlexSys, GUI svn.r6272)
;
_audit_update_record
;
2023-11-13 deposited with the CCDC.	2023-12-28 downloaded from the CCDC.
;
_cell_angle_alpha 90
_cell_angle_beta 102.168(2)
_cell_angle_gamma 90
_cell_formula_units_Z 8
_cell_length_a 16.6643(3)
_cell_length_b 7.04490(10)
_cell_length_c 29.6513(6)
_cell_measurement_reflns_used 18664
_cell_measurement_temperature 159.99(10)
_cell_measurement_theta_max 29.6630
_cell_measurement_theta_min 2.4910
_cell_volume 3402.81(11)
_computing_cell_refinement 'CrysAlisPro 1.171.42.74a (Rigaku OD, 2022)'
_computing_data_collection 'CrysAlisPro 1.171.42.74a (Rigaku OD, 2022)'
_computing_data_reduction 'CrysAlisPro 1.171.42.74a (Rigaku OD, 2022)'
_computing_molecular_graphics 'Olex2 1.3 (Dolomanov et al., 2009)'
_computing_publication_material 'Olex2 1.3 (Dolomanov et al., 2009)'
_computing_structure_refinement 'ShelXL (Sheldrick, 2015)'
_computing_structure_solution 'ShelXT (Sheldrick, 2015)'
_diffrn_ambient_environment N~2~
_diffrn_ambient_temperature 159.99(10)
_diffrn_detector 'Hybrid Pixel Array Detector'
_diffrn_detector_area_resol_mean 10.0000
_diffrn_detector_type HyPix
_diffrn_measured_fraction_theta_full 1.000
_diffrn_measured_fraction_theta_max 0.892
_diffrn_measurement_details
;
List of Runs (angles in degrees, time in seconds):

  # Type    Start    End  Width  t~exp~   \w     \q     \k     \f   Frames
#--------------------------------------------------------------------------
  1  \w    -21.00   5.00   0.50    1.54    --  -16.37  95.00-124.00   52
  2  \w     -9.00  17.00   0.50    1.54    --  -16.37 -95.00 124.00   52
  3  \w    -31.00  64.00   0.50    1.54    --   17.15 -95.00 124.00  190
  4  \w    -14.00  14.00   0.50    1.54    --  -16.37 -57.00 -30.00   56
  5  \w    -14.00  14.00   0.50    1.54    --  -16.37 -57.00 -60.00   56
  6  \w    -40.00  22.00   0.50    1.54    --   17.15 -38.00-150.00  124
  7  \w    -37.00   0.00   0.50    1.54    --   17.15 -38.00   0.00   74
  8  \w    -14.00  15.00   0.50    1.54    --   17.15  57.00 -60.00   58
  9  \w    -14.00  15.00   0.50    1.54    --   17.15  57.00  60.00   58
 10  \w     -7.00  18.00   0.50    1.54    --   17.15 -95.00 124.00   50
 11  \w    -32.00   7.00   0.50    1.54    --  -16.37 -38.00 -90.00   78
 12  \w    -15.00  10.00   0.50    1.54    --  -16.37 -57.00-180.00   50
 13  \w    -33.00  -3.00   0.50    1.54    --  -16.37  77.00   0.00   60
 14  \w    -42.00 -15.00   0.50    1.54    --  -16.37  77.00 -30.00   54
 15  \w     70.00 100.00   0.50    1.54    --   17.15 178.00-180.00   60
 16  \w     16.00  66.00   0.50    1.54    --   17.15 -99.00 -30.00  100
 17  \w      0.00  25.00   0.50    1.54    --   17.15 -77.00 120.00   50
 18  \w    -25.00  33.00   0.50    1.54    --   17.15  38.00-150.00  116
 19  \w    -14.00  11.00   0.50    1.54    --   17.15  57.00 120.00   50
 20  \w    -10.00  15.00   0.50    1.54    --   17.15  57.00  30.00   50
 21  \w    -14.00  11.00   0.50    1.54    --   17.15  57.00-180.00   50
;
_diffrn_measurement_device 'four-circle diffractometer'
_diffrn_measurement_device_type 'XtaLAB Synergy, Dualflex, HyPix'
_diffrn_measurement_method '\w scans'
_diffrn_orient_matrix_type 'CrysAlisPro convention (1999,Acta A55,543-557)'
_diffrn_orient_matrix_UB_11 0.0112718000
_diffrn_orient_matrix_UB_12 -0.0936864000
_diffrn_orient_matrix_UB_13 0.0075257000
_diffrn_orient_matrix_UB_21 -0.0307708000
_diffrn_orient_matrix_UB_22 0.0000026000
_diffrn_orient_matrix_UB_23 0.0132826000
_diffrn_orient_matrix_UB_31 -0.0286983000
_diffrn_orient_matrix_UB_32 -0.0368516000
_diffrn_orient_matrix_UB_33 -0.0191155000
_diffrn_radiation_monochromator mirror
_diffrn_radiation_probe x-ray
_diffrn_radiation_type MoK\a
_diffrn_radiation_wavelength 0.71073
_diffrn_reflns_av_R_equivalents 0.0221
_diffrn_reflns_av_unetI/netI 0.0157
_diffrn_reflns_Laue_measured_fraction_full 1.000
_diffrn_reflns_Laue_measured_fraction_max 0.892
_diffrn_reflns_limit_h_max 21
_diffrn_reflns_limit_h_min -21
_diffrn_reflns_limit_k_max 9
_diffrn_reflns_limit_k_min -9
_diffrn_reflns_limit_l_max 36
_diffrn_reflns_limit_l_min -40
_diffrn_reflns_number 24908
_diffrn_reflns_point_group_measured_fraction_full 1.000
_diffrn_reflns_point_group_measured_fraction_max 0.892
_diffrn_reflns_theta_full 25.242
_diffrn_reflns_theta_max 29.572
_diffrn_reflns_theta_min 2.501
_diffrn_source 'micro-focus sealed X-ray tube'
_diffrn_source_type 'PhotonJet (Mo) X-ray Source'
_exptl_absorpt_coefficient_mu 1.027
_exptl_absorpt_correction_T_max 1.000
_exptl_absorpt_correction_T_min 0.224
_exptl_absorpt_correction_type gaussian
_exptl_absorpt_process_details
;
CrysAlisPro 1.171.42.74a (Rigaku Oxford Diffraction, 2022)
Numerical absorption correction based on gaussian integration over
a multifaceted crystal model
Empirical absorption correction using spherical harmonics,
implemented in SCALE3 ABSPACK scaling algorithm.
;
_exptl_crystal_colour green
_exptl_crystal_density_diffrn 1.760
_exptl_crystal_description palte
_exptl_crystal_F_000 1792
_exptl_crystal_size_max 0.57
_exptl_crystal_size_mid 0.41
_exptl_crystal_size_min 0.1
_refine_diff_density_max 0.508
_refine_diff_density_min -0.366
_refine_diff_density_rms 0.054
_refine_ls_extinction_method none
_refine_ls_goodness_of_fit_ref 1.069
_refine_ls_hydrogen_treatment constr
_refine_ls_matrix_type full
_refine_ls_number_parameters 235
_refine_ls_number_reflns 4254
_refine_ls_number_restraints 0
_refine_ls_restrained_S_all 1.069
_refine_ls_R_factor_all 0.0204
_refine_ls_R_factor_gt 0.0190
_refine_ls_shift/su_max 0.002
_refine_ls_shift/su_mean 0.000
_refine_ls_structure_factor_coef Fsqd
_refine_ls_weighting_details 'w=1/[\s^2^(Fo^2^)+(0.0202P)^2^+4.0550P] where P=(Fo^2^+2Fc^2^)/3'
_refine_ls_weighting_scheme calc
_refine_ls_wR_factor_gt 0.0473
_refine_ls_wR_factor_ref 0.0479
_reflns_Friedel_coverage 0.000
_reflns_number_gt 4032
_reflns_number_total 4254
_reflns_threshold_expression 'I > 2\s(I)'
_cod_data_source_file d3dt03992g2.cif
_cod_data_source_block ra061222_mo_auto
_cod_depositor_comments 'Adding full bibliography for 7714872--7714877.cif.'
_cod_database_code 7714875
_shelx_shelxl_version_number 2018/3
_chemical_oxdiff_formula 'C18 H11 N3 O3 Cl1 Tc1'
_shelx_space_group_comment
;
The symmetry employed for this shelxl refinement is uniquely defined
by the following loop, which should always be used as a source of
symmetry information in preference to the above space-group names.
They are only intended as comments.
;
_shelx_estimated_absorpt_t_max 0.904
_shelx_estimated_absorpt_t_min 0.592
_exptl_absorpt_special_details none
_diffrn_oxdiff_digest_frames
;
01abb5817a32f1b6ada6e4039b5f7b2395014884cdb
;
_reflns_odcompleteness_completeness 99.92
_reflns_odcompleteness_iscentric 1
_reflns_odcompleteness_theta 26.32
_olex2_refinement_description
;
1.a Aromatic/amide H refined with riding coordinates:
 C1(H1), C2(H2), C3(H3), C4(H4), C7(H7), C8(H8), C9(H9), C12(H12), C13(H13),
 C14(H14), C15(H15)
;
_olex2_submission_special_instructions 'No special instructions were received'
_oxdiff_exptl_absorpt_empirical_details
;
Empirical correction (ABSPACK) includes:
- Absorption correction using spherical harmonics
- Frame scaling
;
_oxdiff_exptl_absorpt_empirical_full_max 1.207
_oxdiff_exptl_absorpt_empirical_full_min 0.907

loop_
_space_group_symop_operation_xyz
'x, y, z'
'-x+1/2, y, -z'
'x+1/2, y+1/2, z+1/2'
'-x+1, y+1/2, -z+1/2'
'-x, -y, -z'
'x-1/2, -y, z'
'-x+1/2, -y+1/2, -z+1/2'
'x, -y+1/2, z+1/2'

loop_
_atom_site_label
_atom_site_type_symbol
_atom_site_fract_x
_atom_site_fract_y
_atom_site_fract_z
_atom_site_U_iso_or_equiv
_atom_site_adp_type
_atom_site_occupancy
_atom_site_site_symmetry_order
_atom_site_calc_flag
_atom_site_refinement_flags_posn
_atom_site_refinement_flags_adp
_atom_site_refinement_flags_occupancy
_atom_site_disorder_assembly
_atom_site_disorder_group
Tc1 Tc 0.40477(2) 0.39809(2) 0.59843(2) 0.01760(4) Uani 1 1 d . . . . .
Cl1 Cl 0.40195(2) 0.67304(5) 0.65160(2) 0.02468(8) Uani 1 1 d . . . . .
N1 N 0.52971(7) 0.35133(18) 0.63689(4) 0.0195(2) Uani 1 1 d . . . . .
N2 N 0.39091(7) 0.23105(18) 0.66053(4) 0.0188(2) Uani 1 1 d . . . . .
N3 N 0.17436(8) 0.1842(2) 0.64339(5) 0.0259(3) Uani 1 1 d . . . . .
C1 C 0.59830(9) 0.3855(2) 0.62121(6) 0.0237(3) Uani 1 1 d . . . . .
H1 H 0.593337 0.436375 0.591067 0.028 Uiso 1 1 calc R . . . .
C2 C 0.67603(9) 0.3494(2) 0.64736(6) 0.0260(3) Uani 1 1 d . . . . .
H2 H 0.723483 0.377813 0.635619 0.031 Uiso 1 1 calc R . . . .
C3 C 0.68335(9) 0.2719(2) 0.69058(6) 0.0273(3) Uani 1 1 d . . . . .
H3 H 0.736006 0.243411 0.708815 0.033 Uiso 1 1 calc R . . . .
C4 C 0.61335(9) 0.2356(2) 0.70730(6) 0.0261(3) Uani 1 1 d . . . . .
H4 H 0.617286 0.181760 0.737063 0.031 Uiso 1 1 calc R . . . .
C5 C 0.53701(9) 0.2794(2) 0.67978(5) 0.0205(3) Uani 1 1 d . . . . .
C6 C 0.45946(9) 0.2418(2) 0.69471(5) 0.0209(3) Uani 1 1 d . . . . .
C7 C 0.45741(10) 0.2201(2) 0.74100(5) 0.0255(3) Uani 1 1 d . . . . .
H7 H 0.506279 0.231068 0.764077 0.031 Uiso 1 1 calc R . . . .
C8 C 0.38321(10) 0.1823(2) 0.75301(5) 0.0274(3) Uani 1 1 d . . . . .
H8 H 0.379421 0.175481 0.784492 0.033 Uiso 1 1 calc R . . . .
C9 C 0.31464(10) 0.1547(2) 0.71817(5) 0.0254(3) Uani 1 1 d . . . . .
H9 H 0.263758 0.120681 0.725562 0.030 Uiso 1 1 calc R . . . .
C10 C 0.32020(9) 0.1766(2) 0.67234(5) 0.0209(3) Uani 1 1 d . . . . .
C11 C 0.24754(9) 0.1296(2) 0.63550(5) 0.0215(3) Uani 1 1 d . . . . .
C12 C 0.25603(9) 0.0219(2) 0.59749(5) 0.0237(3) Uani 1 1 d . . . . .
H12 H 0.308525 -0.021155 0.594209 0.028 Uiso 1 1 calc R . . . .
C13 C 0.18656(10) -0.0213(2) 0.56460(6) 0.0284(3) Uani 1 1 d . . . . .
H13 H 0.190437 -0.092323 0.537919 0.034 Uiso 1 1 calc R . . . .
C14 C 0.11094(10) 0.0413(3) 0.57132(6) 0.0317(4) Uani 1 1 d . . . . .
H14 H 0.062282 0.017524 0.548822 0.038 Uiso 1 1 calc R . . . .
C15 C 0.10781(10) 0.1386(3) 0.61122(6) 0.0309(4) Uani 1 1 d . . . . .
H15 H 0.055533 0.175437 0.616223 0.037 Uiso 1 1 calc R . . . .
C20 C 0.29177(10) 0.4366(2) 0.56842(5) 0.0232(3) Uani 1 1 d . . . . .
O20 O 0.22538(7) 0.4635(2) 0.54958(4) 0.0343(3) Uani 1 1 d . . . . .
C30 C 0.40834(9) 0.1861(2) 0.55984(5) 0.0230(3) Uani 1 1 d . . . . .
O30 O 0.40952(8) 0.05829(19) 0.53610(4) 0.0356(3) Uani 1 1 d . . . . .
C40 C 0.43065(9) 0.5554(2) 0.55089(5) 0.0239(3) Uani 1 1 d . . . . .
O40 O 0.44561(8) 0.64502(19) 0.52159(4) 0.0365(3) Uani 1 1 d . . . . .

loop_
_atom_site_aniso_label
_atom_site_aniso_U_11
_atom_site_aniso_U_22
_atom_site_aniso_U_33
_atom_site_aniso_U_23
_atom_site_aniso_U_13
_atom_site_aniso_U_12
Tc1 0.01457(7) 0.02278(7) 0.01480(7) -0.00013(4) 0.00165(4) 0.00139(4)
Cl1 0.02306(17) 0.02652(18) 0.02219(17) -0.00432(14) -0.00035(14) 0.00463(14)
N1 0.0158(6) 0.0222(6) 0.0199(6) -0.0011(5) 0.0024(5) 0.0014(5)
N2 0.0159(6) 0.0228(6) 0.0175(6) 0.0009(5) 0.0026(5) 0.0020(5)
N3 0.0187(6) 0.0303(7) 0.0294(7) 0.0054(6) 0.0067(5) 0.0017(5)
C1 0.0197(7) 0.0266(8) 0.0252(8) -0.0012(6) 0.0058(6) -0.0001(6)
C2 0.0162(7) 0.0288(8) 0.0335(9) -0.0048(7) 0.0065(6) -0.0002(6)
C3 0.0163(7) 0.0308(8) 0.0320(8) -0.0035(7) -0.0017(6) 0.0038(6)
C4 0.0208(7) 0.0314(8) 0.0239(7) 0.0003(6) -0.0001(6) 0.0027(6)
C5 0.0175(7) 0.0231(7) 0.0198(7) -0.0024(5) 0.0012(5) 0.0011(5)
C6 0.0180(7) 0.0236(7) 0.0200(7) 0.0003(6) 0.0019(5) 0.0025(5)
C7 0.0239(7) 0.0320(8) 0.0188(7) 0.0017(6) 0.0005(6) 0.0028(6)
C8 0.0316(8) 0.0326(9) 0.0189(7) 0.0032(6) 0.0076(6) 0.0024(7)
C9 0.0234(7) 0.0299(8) 0.0246(8) 0.0027(6) 0.0091(6) 0.0004(6)
C10 0.0188(7) 0.0222(7) 0.0219(7) 0.0021(6) 0.0046(6) 0.0019(5)
C11 0.0168(7) 0.0242(7) 0.0235(7) 0.0055(6) 0.0039(6) 0.0001(5)
C12 0.0191(7) 0.0269(8) 0.0247(7) 0.0027(6) 0.0037(6) -0.0005(6)
C13 0.0262(8) 0.0324(9) 0.0246(8) 0.0022(7) 0.0010(6) -0.0041(7)
C14 0.0197(7) 0.0399(9) 0.0320(9) 0.0082(7) -0.0028(7) -0.0053(7)
C15 0.0159(7) 0.0364(9) 0.0400(10) 0.0097(7) 0.0053(7) 0.0022(6)
C20 0.0228(7) 0.0285(8) 0.0189(7) 0.0010(6) 0.0059(6) 0.0028(6)
O20 0.0206(6) 0.0502(8) 0.0296(6) 0.0050(6) -0.0002(5) 0.0082(5)
C30 0.0167(7) 0.0305(8) 0.0210(7) -0.0003(6) 0.0022(6) 0.0009(6)
O30 0.0316(7) 0.0398(7) 0.0345(7) -0.0143(6) 0.0048(5) 0.0023(5)
C40 0.0220(7) 0.0266(8) 0.0223(7) -0.0008(6) 0.0025(6) 0.0016(6)
O40 0.0434(7) 0.0365(7) 0.0317(7) 0.0084(5) 0.0127(6) -0.0014(6)

loop_
_atom_type_symbol
_atom_type_description
_atom_type_scat_dispersion_real
_atom_type_scat_dispersion_imag
_atom_type_scat_source
C C 0.0033 0.0016 'International Tables Vol C Tables 4.2.6.8 and 6.1.1.4'
H H 0.0000 0.0000 'International Tables Vol C Tables 4.2.6.8 and 6.1.1.4'
Cl Cl 0.1484 0.1585 'International Tables Vol C Tables 4.2.6.8 and 6.1.1.4'
N N 0.0061 0.0033 'International Tables Vol C Tables 4.2.6.8 and 6.1.1.4'
O O 0.0106 0.0060 'International Tables Vol C Tables 4.2.6.8 and 6.1.1.4'
Tc Tc -1.4390 0.7593 'International Tables Vol C Tables 4.2.6.8 and 6.1.1.4'

loop_
_exptl_crystal_face_index_h
_exptl_crystal_face_index_k
_exptl_crystal_face_index_l
_exptl_crystal_face_perp_dist
-16 -1 -25 0.1429
-11 9 7 0.1695
-7 -6 -27 0.1640
10 -9 -8 0.2252
16 0 24 0.1108
8 6 27 0.1611
-1 0 41 0.0450
1 0 -41 0.0514
0 -1 -41 0.0546
3 0 -42 0.0578

loop_
_geom_angle_atom_site_label_1
_geom_angle_atom_site_label_2
_geom_angle_atom_site_label_3
_geom_angle
_geom_angle_site_symmetry_1
_geom_angle_site_symmetry_3
_geom_angle_publ_flag
N1 Tc1 Cl1 85.99(3) . . ?
N1 Tc1 N2 75.09(5) . . ?
N2 Tc1 Cl1 82.53(3) . . ?
C20 Tc1 Cl1 92.03(5) . . ?
C20 Tc1 N1 175.97(5) . . ?
C20 Tc1 N2 101.19(6) . . ?
C30 Tc1 Cl1 178.29(5) . . ?
C30 Tc1 N1 92.80(5) . . ?
C30 Tc1 N2 96.00(6) . . ?
C30 Tc1 C20 89.10(6) . . ?
C30 Tc1 C40 88.32(7) . . ?
C40 Tc1 Cl1 93.03(5) . . ?
C40 Tc1 N1 97.72(6) . . ?
C40 Tc1 N2 171.74(6) . . ?
C40 Tc1 C20 85.88(7) . . ?
C1 N1 Tc1 125.50(10) . . ?
C1 N1 C5 118.62(13) . . ?
C5 N1 Tc1 115.86(10) . . ?
C6 N2 Tc1 111.57(10) . . ?
C10 N2 Tc1 127.47(10) . . ?
C10 N2 C6 117.59(12) . . ?
C15 N3 C11 116.86(15) . . ?
N1 C1 C2 122.43(15) . . ?
C3 C2 C1 118.91(15) . . ?
C2 C3 C4 119.44(14) . . ?
C3 C4 C5 118.93(15) . . ?
N1 C5 C4 121.63(14) . . ?
N1 C5 C6 116.05(12) . . ?
C4 C5 C6 122.27(14) . . ?
N2 C6 C5 115.95(13) . . ?
N2 C6 C7 122.60(14) . . ?
C7 C6 C5 121.46(13) . . ?
C8 C7 C6 119.04(14) . . ?
C7 C8 C9 118.52(14) . . ?
C8 C9 C10 119.97(15) . . ?
N2 C10 C9 121.71(14) . . ?
N2 C10 C11 119.43(13) . . ?
C9 C10 C11 118.79(14) . . ?
N3 C11 C10 115.84(14) . . ?
N3 C11 C12 123.22(14) . . ?
C12 C11 C10 120.73(13) . . ?
C13 C12 C11 118.62(15) . . ?
C12 C13 C14 118.68(16) . . ?
C15 C14 C13 118.74(15) . . ?
N3 C15 C14 123.70(15) . . ?
O20 C20 Tc1 177.76(15) . . ?
O30 C30 Tc1 179.10(15) . . ?
O40 C40 Tc1 177.99(15) . . ?

loop_
_geom_bond_atom_site_label_1
_geom_bond_atom_site_label_2
_geom_bond_distance
_geom_bond_site_symmetry_2
_geom_bond_publ_flag
Tc1 Cl1 2.5040(4) . ?
Tc1 N1 2.1779(12) . ?
Tc1 N2 2.2378(12) . ?
Tc1 C20 1.9248(16) . ?
Tc1 C30 1.8901(16) . ?
Tc1 C40 1.9124(16) . ?
N1 C1 1.344(2) . ?
N1 C5 1.3504(19) . ?
N2 C6 1.3601(18) . ?
N2 C10 1.3536(19) . ?
N3 C11 1.346(2) . ?
N3 C15 1.341(2) . ?
C1 C2 1.386(2) . ?
C2 C3 1.375(2) . ?
C3 C4 1.384(2) . ?
C4 C5 1.394(2) . ?
C5 C6 1.476(2) . ?
C6 C7 1.388(2) . ?
C7 C8 1.383(2) . ?
C8 C9 1.383(2) . ?
C9 C10 1.390(2) . ?
C10 C11 1.487(2) . ?
C11 C12 1.390(2) . ?
C12 C13 1.381(2) . ?
C13 C14 1.388(2) . ?
C14 C15 1.378(3) . ?
C20 O20 1.1453(19) . ?
C30 O30 1.146(2) . ?
C40 O40 1.143(2) . ?

loop_
_exptl_oxdiff_crystal_face_indexfrac_h
_exptl_oxdiff_crystal_face_indexfrac_k
_exptl_oxdiff_crystal_face_indexfrac_l
_exptl_oxdiff_crystal_face_x
_exptl_oxdiff_crystal_face_y
_exptl_oxdiff_crystal_face_z
-15.5401 -0.5673 -24.7242 -0.3081 0.1498 0.9395
-10.6777 8.8157 7.1634 -0.8924 0.4237 -0.1554
-6.7491 -6.3298 -26.6982 0.3160 -0.1470 0.9373
10.3200 -8.8723 -7.8465 0.8885 -0.4218 0.1808
15.8215 0.2277 24.2538 0.3395 -0.1647 -0.9261
7.6094 5.9649 27.0270 -0.2697 0.1249 -0.9548
-0.6925 0.3687 41.0916 0.2669 0.5671 -0.7792
1.4876 -0.1513 -41.3490 -0.2802 -0.5950 0.7533
-0.3337 -0.6481 -40.6612 -0.2490 -0.5298 0.8107
2.9930 0.2630 -41.6528 -0.3044 -0.6454 0.7006
